data_4326175
loop_
_publ_author_name
'Karah E. Knope'
'Richard E. Wilson'
'S. Skanthakumar'
'L. Soderholm'

_publ_contact_author_address
;
Chemical Sciences and Engineering Division
Argonne National Laboratory
9700 South Cass Avenue
Argonne, IL 60439
;
_publ_contact_author_email ls@anl.gov
_publ_contact_author_name 'L. Soderholm'
_publ_contact_author_phone 630-252-4364
_publ_section_title
;
 Synthesis and Characterization of Thorium(IV) Sulfates
;
_journal_name_full 'Inorganic Chemistry'
_journal_page_first 8621
_journal_page_last 8629
_journal_paper_doi 10.1021/ic201175u
_journal_volume 50
_journal_year 2011
_chemical_formula_moiety 'H16 O37 S7 Th, H2O'
_chemical_formula_sum 'H18 O38 S7 Th4'
_chemical_formula_weight 1778.72
_chemical_name_systematic ?
_space_group_IT_number 62
_symmetry_cell_setting orthorhombic
_symmetry_space_group_name_Hall '-P 2ac 2n'
_symmetry_space_group_name_H-M 'P n m a'
_atom_sites_solution_hydrogens notdet
_atom_sites_solution_primary direct
_atom_sites_solution_secondary difmap
_audit_creation_method SHELXL-97
_cell_angle_alpha 90.00
_cell_angle_beta 90.00
_cell_angle_gamma 90.00
_cell_formula_units_Z 4
_cell_length_a 18.139(2)
_cell_length_b 11.1729(14)
_cell_length_c 14.3913(19)
_cell_measurement_reflns_used 5224
_cell_measurement_temperature 100(2)
_cell_measurement_theta_max 30.34
_cell_measurement_theta_min 4.28
_cell_volume 2916.6(6)
_computing_cell_refinement 'Bruker Apex2'
_computing_data_collection 'Bruker Apex2'
_computing_data_reduction 'Bruker SAINT'
_computing_molecular_graphics CrystalMaker
_computing_publication_material 'WinGX v1.80.05'
_computing_structure_refinement 'SHELXL-97 (Sheldrick, 2008)'
_computing_structure_solution 'SHELXS-97 (Sheldrick, 2008)'
_diffrn_ambient_temperature 100(2)
_diffrn_measured_fraction_theta_full 0.996
_diffrn_measured_fraction_theta_max 0.996
_diffrn_measurement_device_type 'Bruker APEX II CCD'
_diffrn_measurement_method 'omega scans'
_diffrn_radiation_monochromator graphite
_diffrn_radiation_source 'fine-focus sealed tube'
_diffrn_radiation_type MoK\a
_diffrn_radiation_wavelength 0.71073
_diffrn_reflns_av_R_equivalents 0.0831
_diffrn_reflns_av_sigmaI/netI 0.0428
_diffrn_reflns_limit_h_max 25
_diffrn_reflns_limit_h_min -25
_diffrn_reflns_limit_k_max 15
_diffrn_reflns_limit_k_min -16
_diffrn_reflns_limit_l_max 20
_diffrn_reflns_limit_l_min -20
_diffrn_reflns_number 42528
_diffrn_reflns_theta_full 30.59
_diffrn_reflns_theta_max 30.59
_diffrn_reflns_theta_min 4.05
_exptl_absorpt_coefficient_mu 20.979
_exptl_absorpt_correction_T_max 0.7461
_exptl_absorpt_correction_T_min 0.4406
_exptl_absorpt_correction_type multi-scan
_exptl_absorpt_process_details SADABS
_exptl_crystal_colour colorless
_exptl_crystal_density_diffrn 4.051
_exptl_crystal_description plate
_exptl_crystal_F_000 3176
_exptl_crystal_size_max 0.130
_exptl_crystal_size_mid 0.111
_exptl_crystal_size_min 0.026
_refine_diff_density_max 4.442
_refine_diff_density_min -1.912
_refine_diff_density_rms 0.371
_refine_ls_extinction_method none
_refine_ls_goodness_of_fit_ref 1.042
_refine_ls_hydrogen_treatment noref
_refine_ls_matrix_type full
_refine_ls_number_parameters 241
_refine_ls_number_reflns 4665
_refine_ls_number_restraints 195
_refine_ls_restrained_S_all 1.024
_refine_ls_R_factor_all 0.0506
_refine_ls_R_factor_gt 0.0328
_refine_ls_shift/su_max 0.001
_refine_ls_shift/su_mean 0.000
_refine_ls_structure_factor_coef Fsqd
_refine_ls_weighting_details 'calc w=1/[\s^2^(Fo^2^)+(0.0294P)^2^+28.1763P] where P=(Fo^2^+2Fc^2^)/3'
_refine_ls_weighting_scheme calc
_refine_ls_wR_factor_gt 0.0708
_refine_ls_wR_factor_ref 0.0777
_reflns_number_gt 3572
_reflns_number_total 4665
_reflns_threshold_expression >2sigma(I)
_cod_data_source_file ic201175u_si_002_3.cif
_cod_data_source_block H18O38S7Th4
_cod_depositor_comments
;
 Marking attached hydrogen atoms.

 Antanas Vaitkus,
 2016-12-21
;
_cod_original_cell_volume 2916.7(7)
_cod_database_code 4326175

loop_
_symmetry_equiv_pos_as_xyz
'x, y, z'
'-x+1/2, -y, z+1/2'
'-x, y+1/2, -z'
'x+1/2, -y+1/2, -z+1/2'
'-x, -y, -z'
'x-1/2, y, -z-1/2'
'x, -y-1/2, z'
'-x-1/2, y-1/2, z-1/2'

loop_
_atom_site_label
_atom_site_type_symbol
_atom_site_fract_x
_atom_site_fract_y
_atom_site_fract_z
_atom_site_U_iso_or_equiv
_atom_site_adp_type
_atom_site_occupancy
_atom_site_symmetry_multiplicity
_atom_site_calc_flag
_atom_site_refinement_flags
_atom_site_attached_hydrogens
Th1 Th 0.458542(13) 0.07618(2) 0.199949(17) 0.00688(6) Uani 1 1 d U 0
Th2 Th 0.260225(19) -0.2500 0.01522(2) 0.00682(8) Uani 1 2 d SU 0
Th3 Th 0.254122(19) -0.2500 0.38824(2) 0.00763(8) Uani 1 2 d SU 0
S1 S 0.40611(15) -0.2500 0.21064(18) 0.0132(5) Uani 1 2 d SU 0
S2 S 0.25500(9) -0.01630(15) 0.19706(12) 0.0081(3) Uani 1 1 d U 0
S3 S 0.37190(9) 0.01614(15) 0.43633(12) 0.0082(3) Uani 1 1 d U 0
S4 S 0.61412(9) -0.01391(15) 0.03920(11) 0.0073(3) Uani 1 1 d U 0
O1 O 0.5588(3) 0.0476(5) 0.3142(4) 0.0169(11) Uani 1 1 d U 2
O2 O 0.5319(4) 0.2500 0.1707(6) 0.0169(15) Uani 1 2 d SU 1
O3 O 0.3909(5) 0.2500 0.1631(7) 0.0287(19) Uani 1 2 d SU 1
O4 O 0.4478(6) 0.2500 0.3274(7) 0.0307(19) Uani 1 2 d SU 2
O5 O 0.3290(3) 0.0286(5) 0.1808(4) 0.0137(10) Uani 1 1 d U 0
O6 O 0.4352(3) 0.0430(5) 0.0382(3) 0.0146(10) Uani 1 1 d U 0
O7 O 0.4533(3) -0.1434(4) 0.1984(3) 0.0109(9) Uani 1 1 d U 0
O8 O 0.5714(3) -0.0021(4) 0.1251(3) 0.0097(9) Uani 1 1 d U 0
O9 O 0.4125(3) 0.0053(4) 0.3489(3) 0.0127(10) Uani 1 1 d U 0
O10 O 0.3472(4) -0.2500 0.1391(5) 0.0151(14) Uani 1 2 d SU 0
O11 O 0.3736(4) -0.2500 0.3057(6) 0.0171(15) Uani 1 2 d SU 0
O12 O 0.2300(3) -0.0861(5) 0.1161(4) 0.0144(10) Uani 1 1 d U 0
O13 O 0.2532(3) -0.0918(5) 0.2799(4) 0.0176(11) Uani 1 1 d U 0
O14 O 0.2046(3) 0.0861(4) 0.2088(4) 0.0123(10) Uani 1 1 d U 0
O15 O 0.2985(4) -0.2500 -0.1537(5) 0.0123(14) Uani 1 2 d SU 2
O16 O 0.1281(4) -0.2500 0.0846(5) 0.0114(14) Uani 1 2 d SU 2
O17 O 0.1351(4) -0.2500 0.2910(6) 0.0194(16) Uani 1 2 d SU 2
O18 O 0.2570(4) -0.2500 0.5687(5) 0.0065(12) Uani 1 2 d SU 2
O19 O 0.3330(3) -0.0974(4) 0.4551(4) 0.0135(10) Uani 1 1 d U 0
O20 O 0.3177(3) 0.1146(5) 0.4262(3) 0.0138(10) Uani 1 1 d U 0
O21 O 0.4221(3) 0.0413(5) 0.5123(3) 0.0121(10) Uani 1 1 d U 0
O22 O 0.6685(3) -0.1091(5) 0.0495(3) 0.0127(10) Uani 1 1 d U 0
O23 O 0.6525(3) 0.0995(5) 0.0211(4) 0.0167(11) Uani 1 1 d U 0
OW1 O 0.5280(6) 0.2500 0.4816(8) 0.040(3) Uani 1 2 d S 2

loop_
_atom_site_aniso_label
_atom_site_aniso_U_11
_atom_site_aniso_U_22
_atom_site_aniso_U_33
_atom_site_aniso_U_23
_atom_site_aniso_U_13
_atom_site_aniso_U_12
Th1 0.00805(12) 0.00454(10) 0.00806(11) 0.00016(9) 0.00003(9) -0.00010(8)
Th2 0.00832(16) 0.00448(15) 0.00766(16) 0.000 -0.00026(12) 0.000
Th3 0.00842(16) 0.00472(14) 0.00975(16) 0.000 0.00048(12) 0.000
S1 0.0157(12) 0.0095(10) 0.0144(12) 0.000 0.0000(10) 0.000
S2 0.0085(7) 0.0071(7) 0.0086(7) -0.0004(6) 0.0004(6) -0.0004(6)
S3 0.0084(8) 0.0064(7) 0.0097(7) 0.0008(6) 0.0014(6) 0.0001(6)
S4 0.0072(7) 0.0071(7) 0.0075(7) 0.0002(6) 0.0005(6) -0.0003(6)
O1 0.014(2) 0.024(3) 0.013(2) 0.005(2) -0.0006(19) 0.004(2)
O2 0.019(4) 0.005(3) 0.027(4) 0.000 -0.004(3) 0.000
O3 0.022(4) 0.011(3) 0.053(5) 0.000 -0.010(4) 0.000
O4 0.038(5) 0.014(4) 0.040(4) 0.000 0.006(4) 0.000
O5 0.008(2) 0.013(2) 0.020(3) 0.002(2) -0.0009(18) 0.0007(18)
O6 0.009(2) 0.023(3) 0.012(2) -0.005(2) -0.0016(19) 0.005(2)
O7 0.010(2) 0.008(2) 0.015(2) 0.0010(18) 0.0008(19) 0.0005(17)
O8 0.009(2) 0.012(2) 0.008(2) -0.0015(18) 0.0014(17) 0.0009(18)
O9 0.016(3) 0.011(2) 0.010(2) -0.0017(18) 0.0055(18) 0.000(2)
O10 0.014(3) 0.013(3) 0.017(3) 0.000 -0.005(3) 0.000
O11 0.015(3) 0.012(3) 0.024(4) 0.000 0.006(3) 0.000
O12 0.014(3) 0.015(2) 0.014(2) -0.005(2) 0.000(2) -0.001(2)
O13 0.023(3) 0.015(3) 0.015(2) 0.006(2) 0.005(2) -0.001(2)
O14 0.014(2) 0.008(2) 0.015(3) -0.0012(19) -0.001(2) -0.0005(18)
O15 0.014(4) 0.011(3) 0.012(3) 0.000 0.002(3) 0.000
O16 0.007(3) 0.012(3) 0.015(4) 0.000 0.002(3) 0.000
O17 0.013(3) 0.022(4) 0.023(4) 0.000 -0.005(3) 0.000
O18 0.009(3) 0.003(3) 0.008(3) 0.000 0.005(2) 0.000
O19 0.016(3) 0.010(2) 0.014(2) 0.0021(19) 0.0037(19) -0.0020(19)
O20 0.015(3) 0.015(2) 0.011(2) 0.001(2) -0.0007(19) 0.002(2)
O21 0.010(2) 0.015(2) 0.012(2) -0.001(2) -0.0034(19) 0.0009(19)
O22 0.013(2) 0.014(2) 0.011(2) 0.0003(19) -0.0023(19) 0.006(2)
O23 0.016(3) 0.013(2) 0.021(3) -0.001(2) 0.003(2) -0.008(2)
OW1 0.026(5) 0.049(7) 0.046(6) 0.000 0.001(5) 0.000

loop_
_atom_type_symbol
_atom_type_description
_atom_type_scat_dispersion_real
_atom_type_scat_dispersion_imag
_atom_type_scat_source
O O 0.0106 0.0060 'International Tables Vol C Tables 4.2.6.8 and 6.1.1.4'
S S 0.1246 0.1234 'International Tables Vol C Tables 4.2.6.8 and 6.1.1.4'
Th Th -7.2400 8.8979 'International Tables Vol C Tables 4.2.6.8 and 6.1.1.4'
H H 0.0000 0.0000 'International Tables Vol C Tables 4.2.6.8 and 6.1.1.4'

loop_
_geom_angle_atom_site_label_1
_geom_angle_atom_site_label_2
_geom_angle_atom_site_label_3
_geom_angle
_geom_angle_site_symmetry_1
_geom_angle_site_symmetry_3
O3 Th1 O2 65.2(2) . .
O3 Th1 O6 79.4(3) . .
O2 Th1 O6 93.0(2) . .
O3 Th1 O5 69.6(2) . .
O2 Th1 O5 134.2(2) . .
O6 Th1 O5 71.60(18) . .
O3 Th1 O9 106.7(3) . .
O2 Th1 O9 127.6(2) . .
O6 Th1 O9 138.20(18) . .
O5 Th1 O9 72.31(17) . .
O3 Th1 O7 143.2(2) . .
O2 Th1 O7 146.3(2) . .
O6 Th1 O7 80.20(18) . .
O5 Th1 O7 75.05(17) . .
O9 Th1 O7 70.70(16) . .
O3 Th1 O1 129.7(2) . .
O2 Th1 O1 79.2(2) . .
O6 Th1 O1 139.15(17) . .
O5 Th1 O1 139.47(18) . .
O9 Th1 O1 67.96(18) . .
O7 Th1 O1 84.60(18) . .
O3 Th1 O8 128.6(3) . .
O2 Th1 O8 75.5(2) . .
O6 Th1 O8 70.63(16) . .
O5 Th1 O8 132.46(17) . .
O9 Th1 O8 123.56(16) . .
O7 Th1 O8 71.03(16) . .
O1 Th1 O8 68.60(16) . .
O3 Th1 O4 61.2(3) . .
O2 Th1 O4 64.7(3) . .
O6 Th1 O4 139.9(2) . .
O5 Th1 O4 99.6(2) . .
O9 Th1 O4 66.89(19) . .
O7 Th1 O4 136.71(19) . .
O1 Th1 O4 72.0(2) . .
O8 Th1 O4 128.0(2) . .
O3 Th1 Th1 34.53(18) . 7_565
O2 Th1 Th1 35.70(16) . 7_565
O6 Th1 Th1 98.90(13) . 7_565
O5 Th1 Th1 102.67(12) . 7_565
O9 Th1 Th1 108.98(12) . 7_565
O7 Th1 Th1 177.70(12) . 7_565
O1 Th1 Th1 97.41(13) . 7_565
O8 Th1 Th1 110.71(11) . 7_565
O4 Th1 Th1 43.52(15) . 7_565
O23 Th2 O23 90.5(3) 5_655 3_645
O23 Th2 O10 73.87(19) 5_655 .
O23 Th2 O10 73.87(19) 3_645 .
O23 Th2 O12 75.18(18) 5_655 .
O23 Th2 O12 145.88(19) 3_645 .
O10 Th2 O12 72.43(17) . .
O23 Th2 O12 145.88(19) 5_655 7
O23 Th2 O12 75.18(18) 3_645 7
O10 Th2 O12 72.43(17) . 7
O12 Th2 O12 99.4(3) . 7
O23 Th2 O20 135.49(18) 5_655 8_655
O23 Th2 O20 80.21(19) 3_645 8_655
O10 Th2 O20 141.14(13) . 8_655
O12 Th2 O20 131.32(18) . 8_655
O12 Th2 O20 73.26(17) 7 8_655
O23 Th2 O20 80.21(19) 5_655 2_554
O23 Th2 O20 135.49(18) 3_645 2_554
O10 Th2 O20 141.14(13) . 2_554
O12 Th2 O20 73.26(17) . 2_554
O12 Th2 O20 131.32(18) 7 2_554
O20 Th2 O20 76.9(2) 8_655 2_554
O23 Th2 O15 66.68(17) 5_655 .
O23 Th2 O15 66.68(17) 3_645 .
O10 Th2 O15 122.5(3) . .
O12 Th2 O15 130.13(13) . .
O12 Th2 O15 130.13(13) 7 .
O20 Th2 O15 69.72(17) 8_655 .
O20 Th2 O15 69.72(17) 2_554 .
O23 Th2 O16 134.57(13) 5_655 .
O23 Th2 O16 134.57(13) 3_645 .
O10 Th2 O16 108.9(2) . .
O12 Th2 O16 63.70(15) . .
O12 Th2 O16 63.70(15) 7 .
O20 Th2 O16 70.52(17) 8_655 .
O20 Th2 O16 70.52(17) 2_554 .
O15 Th2 O16 128.5(2) . .
O13 Th3 O13 97.1(3) 7 .
O13 Th3 O22 75.46(18) 7 4_445
O13 Th3 O22 137.60(19) . 4_445
O13 Th3 O22 137.60(19) 7 6_556
O13 Th3 O22 75.46(18) . 6_556
O22 Th3 O22 82.6(3) 4_445 6_556
O13 Th3 O19 142.55(18) 7 .
O13 Th3 O19 74.89(18) . .
O22 Th3 O19 134.37(17) 4_445 .
O22 Th3 O19 76.76(18) 6_556 .
O13 Th3 O19 74.89(18) 7 7
O13 Th3 O19 142.55(18) . 7
O22 Th3 O19 76.76(18) 4_445 7
O22 Th3 O19 134.37(17) 6_556 7
O19 Th3 O19 89.4(2) . 7
O13 Th3 O11 71.84(18) 7 .
O13 Th3 O11 71.84(18) . .
O22 Th3 O11 138.69(13) 4_445 .
O22 Th3 O11 138.69(13) 6_556 .
O19 Th3 O11 70.92(18) . .
O19 Th3 O11 70.92(18) 7 .
O13 Th3 O17 68.55(18) 7 .
O13 Th3 O17 68.55(18) . .
O22 Th3 O17 69.99(18) 4_445 .
O22 Th3 O17 69.99(18) 6_556 .
O19 Th3 O17 135.30(12) . .
O19 Th3 O17 135.30(12) 7 .
O11 Th3 O17 118.3(3) . .
O13 Th3 O18 131.43(14) 7 .
O13 Th3 O18 131.43(14) . .
O22 Th3 O18 68.78(16) 4_445 .
O22 Th3 O18 68.78(16) 6_556 .
O19 Th3 O18 65.88(15) . .
O19 Th3 O18 65.88(15) 7 .
O11 Th3 O18 117.5(2) . .
O17 Th3 O18 124.1(2) . .
O7 S1 O7 107.5(4) . 7
O7 S1 O11 109.8(3) . .
O7 S1 O11 109.8(3) 7 .
O7 S1 O10 109.5(3) . .
O7 S1 O10 109.5(3) 7 .
O11 S1 O10 110.7(5) . .
O5 S2 O13 110.6(3) . .
O5 S2 O12 109.9(3) . .
O13 S2 O12 109.4(3) . .
O5 S2 O14 108.9(3) . .
O13 S2 O14 110.0(3) . .
O12 S2 O14 108.1(3) . .
O21 S3 O9 110.4(3) . .
O21 S3 O19 109.2(3) . .
O9 S3 O19 109.1(3) . .
O21 S3 O20 110.3(3) . .
O9 S3 O20 108.1(3) . .
O19 S3 O20 109.7(3) . .
O22 S4 O8 109.7(3) . .
O22 S4 O6 109.2(3) . 5_655
O8 S4 O6 109.8(3) . 5_655
O22 S4 O23 109.0(3) . .
O8 S4 O23 108.9(3) . .
O6 S4 O23 110.3(3) 5_655 .
Th1 O2 Th1 108.6(3) 7_565 .
Th1 O3 Th1 110.9(4) 7_565 .
Th1 O4 Th1 93.0(3) 7_565 .
S2 O5 Th1 162.4(3) . .
S4 O6 Th1 151.8(3) 5_655 .
S1 O7 Th1 145.8(3) . .
S4 O8 Th1 146.8(3) . .
S3 O9 Th1 154.7(3) . .
S1 O10 Th2 175.5(5) . .
S1 O11 Th3 142.0(5) . .
S2 O12 Th2 144.3(3) . .
S2 O13 Th3 166.6(4) . .
S3 O19 Th3 144.5(3) . .
S3 O20 Th2 142.6(3) . 2
S4 O22 Th3 163.7(3) . 6_656
S4 O23 Th2 165.6(4) . 5_655

loop_
_geom_bond_atom_site_label_1
_geom_bond_atom_site_label_2
_geom_bond_distance
_geom_bond_site_symmetry_2
Th1 O3 2.357(5) .
Th1 O2 2.391(5) .
Th1 O6 2.395(5) .
Th1 O5 2.425(5) .
Th1 O9 2.433(5) .
Th1 O7 2.456(5) .
Th1 O1 2.473(5) .
Th1 O8 2.474(5) .
Th1 O4 2.678(7) .
Th1 Th1 3.8842(7) 7_565
Th2 O23 2.368(5) 5_655
Th2 O23 2.368(5) 3_645
Th2 O10 2.381(7) .
Th2 O12 2.400(5) .
Th2 O12 2.400(5) 7
Th2 O20 2.435(5) 8_655
Th2 O20 2.435(5) 2_554
Th2 O15 2.529(7) .
Th2 O16 2.596(7) .
Th3 O13 2.357(5) 7
Th3 O13 2.357(5) .
Th3 O22 2.386(5) 4_445
Th3 O22 2.386(5) 6_556
Th3 O19 2.424(5) .
Th3 O19 2.424(5) 7
Th3 O11 2.472(8) .
Th3 O17 2.573(8) .
Th3 O18 2.597(7) .
S1 O7 1.476(5) .
S1 O7 1.476(5) 7
S1 O11 1.490(8) .
S1 O10 1.484(8) .
S2 O5 1.452(5) .
S2 O13 1.461(5) .
S2 O12 1.473(5) .
S2 O14 1.474(5) .
S3 O21 1.451(5) .
S3 O9 1.463(5) .
S3 O19 1.477(5) .
S3 O20 1.483(5) .
S4 O22 1.458(5) .
S4 O8 1.464(5) .
S4 O6 1.465(5) 5_655
S4 O23 1.469(5) .
O2 Th1 2.391(5) 7_565
O3 Th1 2.357(5) 7_565
O4 Th1 2.678(7) 7_565
O6 S4 1.465(5) 5_655
O20 Th2 2.435(5) 2
O22 Th3 2.386(5) 6_656
O23 Th2 2.368(5) 5_655
